data_4319624
loop_
_publ_author_name
'J. Tortelier'
'P. Gougeon'
'R. Gautier'
'R. Berjoan'

_publ_section_title
;
 MTi0.7Mo0.3Mo5O10 (M = Sr, Eu), First Evidence of Mono- and Bicapped
 Bioctahedral Mo11and Mo12 Clusters: Synthesis, Crystal Structures, and
 Physical Properties
;
_journal_name_full 'Inorganic Chemistry'
_journal_page_first 2292
_journal_page_last 2297
_journal_paper_doi 10.1021/ic001209g
_journal_volume 40
_journal_year 2001
_chemical_formula_sum 'Eu Mo5.3 O10 Ti0.7'
_chemical_formula_weight 853.97
_chemical_name_systematic
;
 ?
;
_space_group_IT_number 61
_symmetry_cell_setting orthorhombic
_symmetry_space_group_name_Hall '-P 2ac 2ab'
_symmetry_space_group_name_H-M 'P b c a'
_atom_sites_solution_hydrogens geom
_atom_sites_solution_primary direct
_atom_sites_solution_secondary difmap
_audit_creation_method SHELXL-97
_cell_angle_alpha 90.00
_cell_angle_beta 90.00
_cell_angle_gamma 90.00
_cell_formula_units_Z 8
_cell_length_a 9.1069(7)
_cell_length_b 11.421(2)
_cell_length_c 15.0750(10)
_cell_measurement_reflns_used 25
_cell_measurement_temperature 293(2)
_cell_measurement_theta_max 29.40
_cell_measurement_theta_min 11.45
_cell_volume 1567.9(3)
_computing_cell_refinement 'CAD 4 Software (Enraf-Nonius, 1989)'
_computing_data_collection 'CAD 4 Software (Enraf-Nonius, 1989)'
_computing_data_reduction 'MolEN (Fair, 1990)'
_computing_molecular_graphics 'ORTEPII (Johnson, 1976)'
_computing_publication_material 'SHELXL-97 (Sheldrick, 1997)'
_computing_structure_refinement 'SHELXL-97 (Sheldrick, 1997)'
_computing_structure_solution 'SHELXS (Sheldrick, 1990)'
_diffrn_ambient_temperature 293(2)
_diffrn_measured_fraction_theta_full 0.924
_diffrn_measured_fraction_theta_max 0.924
_diffrn_measurement_device 'Enraf-Nonius CAD-4'
_diffrn_measurement_method \q-2\q
_diffrn_radiation_monochromator graphite
_diffrn_radiation_source 'fine-focus sealed tube'
_diffrn_radiation_type MoK\a
_diffrn_radiation_wavelength 0.71073
_diffrn_reflns_av_R_equivalents 0.0000
_diffrn_reflns_av_sigmaI/netI 0.0236
_diffrn_reflns_limit_h_max 18
_diffrn_reflns_limit_h_min 0
_diffrn_reflns_limit_k_max 22
_diffrn_reflns_limit_k_min 0
_diffrn_reflns_limit_l_max 0
_diffrn_reflns_limit_l_min -29
_diffrn_reflns_number 6449
_diffrn_reflns_theta_full 44.95
_diffrn_reflns_theta_max 45.00
_diffrn_reflns_theta_min 2.70
_diffrn_standards_decay_% <1%
_diffrn_standards_interval_time 3600
_diffrn_standards_number 3
_exptl_absorpt_coefficient_mu 16.800
_exptl_absorpt_correction_T_max 0.095
_exptl_absorpt_correction_T_min 0.068
_exptl_absorpt_correction_type psi-scan
_exptl_absorpt_process_details '(North, Phillips & Mathews, 1968)'
_exptl_crystal_colour black
_exptl_crystal_density_diffrn 7.235
_exptl_crystal_density_method 'not measured'
_exptl_crystal_description 'irregular fragment'
_exptl_crystal_F_000 3048
_exptl_crystal_size_max 0.2
_exptl_crystal_size_mid 0.16
_exptl_crystal_size_min 0.14
_refine_diff_density_max 3.568
_refine_diff_density_min -3.933
_refine_diff_density_rms 0.568
_refine_ls_extinction_coef 0.00116(3)
_refine_ls_extinction_expression Fc^*^=kFc[1+0.001xFc^2^\l^3^/sin(2\q)]^-1/4^
_refine_ls_extinction_method SHELXL
_refine_ls_goodness_of_fit_ref 1.278
_refine_ls_hydrogen_treatment mixed
_refine_ls_matrix_type full
_refine_ls_number_parameters 160
_refine_ls_number_reflns 6449
_refine_ls_number_restraints 1
_refine_ls_restrained_S_all 1.278
_refine_ls_R_factor_all 0.0466
_refine_ls_R_factor_gt 0.0347
_refine_ls_shift/su_max 0.001
_refine_ls_shift/su_mean 0.000
_refine_ls_structure_factor_coef Fsqd
_refine_ls_weighting_details 'w=1/[\s^2^(Fo^2^)+(0.0163P)^2^+43.4046P] where P=(Fo^2^+2Fc^2^)/3'
_refine_ls_weighting_scheme calc
_refine_ls_wR_factor_gt 0.0843
_refine_ls_wR_factor_ref 0.0868
_reflns_number_gt 5286
_reflns_number_total 6449
_reflns_threshold_expression >2sigma(I)
_cod_data_source_file ic001209g_2.cif
_cod_data_source_block euti97
_cod_depositor_comments
;
The following automatic conversions were performed:

'_refine_ls_weighting_scheme' value 'calc
w=1/[\s^2^(Fo^2^)+(0.0163P)^2^+43.4046P] where P=(Fo^2^+2Fc^2^)/3'
was changed to 'calc'. New tag '_refine_ls_weighting_details' was
created. The value of the new tag was set to
'w=1/[\s^2^(Fo^2^)+(0.0163P)^2^+43.4046P] where P=(Fo^2^+2Fc^2^)/3'.

Automatic conversion script
Id: cif_fix_values 3143 2015-03-26 13:38:13Z robertas 
;
_cod_original_formula_sum 'Eu Mo5.30 O10 Ti0.70'
_cod_database_code 4319624

loop_
_symmetry_equiv_pos_as_xyz
'x, y, z'
'-x+1/2, y+1/2, z'
'x, -y+1/2, z+1/2'
'-x+1/2, -y, z+1/2'
'-x, -y, -z'
'x-1/2, -y-1/2, -z'
'-x, y-1/2, -z-1/2'
'x-1/2, y, -z-1/2'

loop_
_atom_site_label
_atom_site_type_symbol
_atom_site_fract_x
_atom_site_fract_y
_atom_site_fract_z
_atom_site_U_iso_or_equiv
_atom_site_adp_type
_atom_site_occupancy
_atom_site_calc_flag
_atom_site_refinement_flags
_atom_site_disorder_assembly
_atom_site_disorder_group
Eu1 Eu 0.49232(2) 0.58821(2) 0.099944(16) 0.00675(4) Uani 1 d . . .
Mo1 Mo 0.62262(4) 0.17763(3) 0.13469(2) 0.00276(5) Uani 1 d . . .
Mo2 Mo 0.38616(4) 0.05371(3) 0.18744(2) 0.00309(5) Uani 1 d . . .
Mo3 Mo 0.37373(4) 0.17202(3) 0.02656(2) 0.00143(5) Uani 1 d . . .
Mo4 Mo 0.63238(4) 0.93722(3) 0.12606(2) 0.00150(5) Uani 1 d . . .
Mo5 Mo 0.12546(4) 0.43497(3) 0.02737(2) 0.00096(5) Uani 1 d . . .
Mo6 Mo 0.3843(2) 0.29522(18) 0.19614(9) 0.00200(12) Uani 0.302(3) d P . .
Ti1 Ti 0.36167(17) 0.18079(16) 0.70342(8) 0.00200(12) Uani 0.698(3) d P . .
O1 O 0.2630(4) 0.4398(3) 0.8100(2) 0.0038(4) Uani 1 d . . .
O2 O 0.9909(4) 0.1947(3) 0.9124(2) 0.0070(5) Uani 1 d . . .
O3 O 0.2561(3) 0.3094(3) 0.9697(2) 0.0030(4) Uani 1 d . . .
O4 O 0.0022(4) 0.3187(3) 0.7544(3) 0.0097(6) Uani 1 d . . .
O5 O 0.2547(4) 0.1933(3) 0.8067(2) 0.0039(4) Uani 1 d . . .
O6 O 0.9879(3) 0.0663(3) 0.7455(2) 0.0032(4) Uani 1 d . . .
O7 O 0.2536(4) 0.1829(3) 0.1416(2) 0.0044(4) Uani 1 d . . .
O8 O 0.2569(4) 0.4350(3) 0.1399(2) 0.0042(4) Uani 1 d . . .
O9 O 0.5038(3) 0.1943(3) 0.91776(19) 0.0025(4) Uani 1 d . . .
O10 O 0.2205(3) 0.0521(3) 0.9790(2) 0.0033(4) Uani 1 d . . .

loop_
_atom_site_aniso_label
_atom_site_aniso_U_11
_atom_site_aniso_U_22
_atom_site_aniso_U_33
_atom_site_aniso_U_23
_atom_site_aniso_U_13
_atom_site_aniso_U_12
Eu1 0.00636(7) 0.00713(7) 0.00676(8) -0.00050(6) -0.00095(6) 0.00052(6)
Mo1 0.00287(10) 0.00383(11) 0.00157(10) 0.00171(8) -0.00117(8) -0.00245(9)
Mo2 0.00196(10) 0.00653(12) 0.00115(10) 0.00219(9) 0.00020(8) 0.00000(9)
Mo3 0.00192(10) 0.00042(9) 0.00195(10) 0.00064(8) 0.00022(8) 0.00037(8)
Mo4 0.00181(10) 0.00187(10) 0.00082(10) -0.00005(8) -0.00026(8) 0.00015(8)
Mo5 0.00159(10) 0.00062(9) 0.00068(10) 0.00027(7) -0.00009(8) -0.00004(8)
Mo6 0.0034(3) 0.0009(5) 0.0017(2) 0.00043(19) 0.0005(2) -0.0003(2)
Ti1 0.0034(3) 0.0009(5) 0.0017(2) 0.00043(19) 0.0005(2) -0.0003(2)
O1 0.0057(10) 0.0035(9) 0.0023(9) 0.0009(8) 0.0007(8) -0.0006(8)
O2 0.0044(10) 0.0075(11) 0.0091(12) -0.0060(9) -0.0002(9) 0.0000(9)
O3 0.0031(9) 0.0031(9) 0.0030(9) -0.0004(8) -0.0008(8) 0.0022(8)
O4 0.0107(12) 0.0051(11) 0.0133(13) -0.0040(10) -0.0101(11) 0.0032(11)
O5 0.0046(9) 0.0038(9) 0.0032(9) 0.0008(8) 0.0011(8) 0.0023(8)
O6 0.0041(9) 0.0029(9) 0.0026(9) -0.0003(7) 0.0004(7) 0.0024(8)
O7 0.0056(10) 0.0034(10) 0.0042(9) -0.0010(8) 0.0030(8) -0.0001(8)
O8 0.0050(10) 0.0043(10) 0.0032(9) 0.0001(8) -0.0017(8) 0.0027(8)
O9 0.0032(9) 0.0014(8) 0.0029(9) 0.0006(7) 0.0009(7) 0.0005(7)
O10 0.0052(10) 0.0025(9) 0.0020(9) -0.0009(8) -0.0004(7) 0.0011(8)

loop_
_atom_type_symbol
_atom_type_description
_atom_type_scat_dispersion_real
_atom_type_scat_dispersion_imag
_atom_type_scat_source
Eu Eu -0.1578 3.6682 'International Tables Vol C Tables 4.2.6.8 and 6.1.1.4'
Ti Ti 0.2776 0.4457 'International Tables Vol C Tables 4.2.6.8 and 6.1.1.4'
Mo Mo -1.6832 0.6857 'International Tables Vol C Tables 4.2.6.8 and 6.1.1.4'
O O 0.0106 0.0060 'International Tables Vol C Tables 4.2.6.8 and 6.1.1.4'

loop_
_geom_angle_atom_site_label_1
_geom_angle_atom_site_label_2
_geom_angle_atom_site_label_3
_geom_angle
_geom_angle_site_symmetry_1
_geom_angle_site_symmetry_3
_geom_angle_publ_flag
O9 Eu1 O4 71.58(10) 5_666 4_564 ?
O9 Eu1 O7 67.64(10) 5_666 2 ?
O4 Eu1 O7 67.64(11) 4_564 2 ?
O9 Eu1 O1 99.45(10) 5_666 5_666 ?
O4 Eu1 O1 64.16(11) 4_564 5_666 ?
O7 Eu1 O1 131.69(10) 2 5_666 ?
O9 Eu1 O10 95.18(10) 5_666 2_554 ?
O4 Eu1 O10 133.92(11) 4_564 2_554 ?
O7 Eu1 O10 66.54(9) 2 2_554 ?
O1 Eu1 O10 160.24(10) 5_666 2_554 ?
O9 Eu1 O3 61.94(9) 5_666 5_666 ?
O4 Eu1 O3 98.79(10) 4_564 5_666 ?
O7 Eu1 O3 129.44(9) 2 5_666 ?
O1 Eu1 O3 63.10(9) 5_666 5_666 ?
O10 Eu1 O3 113.70(9) 2_554 5_666 ?
O9 Eu1 O8 130.36(9) 5_666 . ?
O4 Eu1 O8 94.46(10) 4_564 . ?
O7 Eu1 O8 63.08(10) 2 . ?
O1 Eu1 O8 117.16(9) 5_666 . ?
O10 Eu1 O8 60.31(9) 2_554 . ?
O3 Eu1 O8 164.73(9) 5_666 . ?
O9 Eu1 O10 119.90(9) 5_666 6_666 ?
O4 Eu1 O10 126.32(11) 4_564 6_666 ?
O7 Eu1 O10 164.85(9) 2 6_666 ?
O1 Eu1 O10 62.24(9) 5_666 6_666 ?
O10 Eu1 O10 98.87(9) 2_554 6_666 ?
O3 Eu1 O10 58.88(9) 5_666 6_666 ?
O8 Eu1 O10 106.89(9) . 6_666 ?
O9 Eu1 O6 133.28(9) 5_666 6_566 ?
O4 Eu1 O6 61.71(9) 4_564 6_566 ?
O7 Eu1 O6 92.71(10) 2 6_566 ?
O1 Eu1 O6 61.74(9) 5_666 6_566 ?
O10 Eu1 O6 115.93(9) 2_554 6_566 ?
O3 Eu1 O6 124.53(9) 5_666 6_566 ?
O8 Eu1 O6 56.42(9) . 6_566 ?
O10 Eu1 O6 90.19(9) 6_666 6_566 ?
O9 Eu1 O2 60.58(9) 5_666 2_654 ?
O4 Eu1 O2 132.03(10) 4_564 2_654 ?
O7 Eu1 O2 95.82(10) 2 2_654 ?
O1 Eu1 O2 118.68(9) 5_666 2_654 ?
O10 Eu1 O2 58.32(9) 2_554 2_654 ?
O3 Eu1 O2 56.38(9) 5_666 2_654 ?
O8 Eu1 O2 118.47(9) . 2_654 ?
O10 Eu1 O2 78.75(9) 6_666 2_654 ?
O6 Eu1 O2 166.00(9) 6_566 2_654 ?
O9 Eu1 Mo2 102.15(7) 5_666 7_666 ?
O4 Eu1 Mo2 35.68(8) 4_564 7_666 ?
O7 Eu1 Mo2 95.85(7) 2 7_666 ?
O1 Eu1 Mo2 39.30(7) 5_666 7_666 ?
O10 Eu1 Mo2 148.37(7) 2_554 7_666 ?
O3 Eu1 Mo2 97.82(6) 5_666 7_666 ?
O8 Eu1 Mo2 88.52(6) . 7_666 ?
O10 Eu1 Mo2 95.14(6) 6_666 7_666 ?
O6 Eu1 Mo2 35.55(6) 6_566 7_666 ?
O2 Eu1 Mo2 152.99(6) 2_654 7_666 ?
O9 Eu1 Mo3 34.06(7) 5_666 5_665 ?
O4 Eu1 Mo3 99.28(8) 4_564 5_665 ?
O7 Eu1 Mo3 96.10(7) 2 5_665 ?
O1 Eu1 Mo3 94.59(7) 5_666 5_665 ?
O10 Eu1 Mo3 90.10(7) 2_554 5_665 ?
O3 Eu1 Mo3 35.87(6) 5_666 5_665 ?
O8 Eu1 Mo3 148.24(6) . 5_665 ?
O10 Eu1 Mo3 87.67(6) 6_666 5_665 ?
O6 Eu1 Mo3 153.88(6) 6_566 5_665 ?
O2 Eu1 Mo3 35.54(6) 2_654 5_665 ?
Mo2 Eu1 Mo3 118.790(11) 7_666 5_665 ?
O3 Mo1 O4 172.99(14) 6_666 6_666 ?
O3 Mo1 O2 91.79(14) 6_666 6_566 ?
O4 Mo1 O2 87.28(16) 6_666 6_566 ?
O3 Mo1 O1 89.39(13) 6_666 6_666 ?
O4 Mo1 O1 90.93(15) 6_666 6_666 ?
O2 Mo1 O1 174.70(13) 6_566 6_666 ?
O3 Mo1 O5 86.05(12) 6_666 6_666 ?
O4 Mo1 O5 86.99(14) 6_666 6_666 ?
O2 Mo1 O5 88.93(13) 6_566 6_666 ?
O1 Mo1 O5 85.99(13) 6_666 6_666 ?
O3 Mo1 Mo2 139.32(9) 6_666 . ?
O4 Mo1 Mo2 47.67(11) 6_666 . ?
O2 Mo1 Mo2 90.47(10) 6_566 . ?
O1 Mo1 Mo2 92.01(9) 6_666 . ?
O5 Mo1 Mo2 134.62(9) 6_666 . ?
O3 Mo1 Mo6 136.04(10) 6_666 . ?
O4 Mo1 Mo6 42.77(13) 6_666 . ?
O2 Mo1 Mo6 44.53(10) 6_566 . ?
O1 Mo1 Mo6 133.59(9) 6_666 . ?
O5 Mo1 Mo6 88.11(10) 6_666 . ?
Mo2 Mo1 Mo6 61.36(4) . . ?
O3 Mo1 Mo4 90.97(9) 6_666 1_545 ?
O4 Mo1 Mo4 94.50(10) 6_666 1_545 ?
O2 Mo1 Mo4 136.41(10) 6_566 1_545 ?
O1 Mo1 Mo4 48.71(9) 6_666 1_545 ?
O5 Mo1 Mo4 134.66(9) 6_666 1_545 ?
Mo2 Mo1 Mo4 61.040(14) . 1_545 ?
Mo6 Mo1 Mo4 122.40(4) . 1_545 ?
O3 Mo1 Mo5 47.96(9) 6_666 6_665 ?
O4 Mo1 Mo5 138.99(11) 6_666 6_665 ?
O2 Mo1 Mo5 91.77(9) 6_566 6_665 ?
O1 Mo1 Mo5 92.85(9) 6_666 6_665 ?
O5 Mo1 Mo5 134.01(9) 6_666 6_665 ?
Mo2 Mo1 Mo5 91.372(15) . 6_665 ?
Mo6 Mo1 Mo5 122.66(3) . 6_665 ?
Mo4 Mo1 Mo5 59.524(13) 1_545 6_665 ?
O3 Mo1 Mo3 92.04(9) 6_666 . ?
O4 Mo1 Mo3 92.47(13) 6_666 . ?
O2 Mo1 Mo3 47.82(10) 6_566 . ?
O1 Mo1 Mo3 137.31(9) 6_666 . ?
O5 Mo1 Mo3 136.67(9) 6_666 . ?
Mo2 Mo1 Mo3 60.790(13) . . ?
Mo6 Mo1 Mo3 64.00(3) . . ?
Mo4 Mo1 Mo3 88.608(14) 1_545 . ?
Mo5 Mo1 Mo3 58.694(12) 6_665 . ?
O3 Mo1 Ti1 134.62(10) 6_666 3_554 ?
O4 Mo1 Ti1 43.84(12) 6_666 3_554 ?
O2 Mo1 Ti1 43.46(10) 6_566 3_554 ?
O1 Mo1 Ti1 134.40(9) 6_666 3_554 ?
O5 Mo1 Ti1 86.05(10) 6_666 3_554 ?
Mo2 Mo1 Ti1 63.69(3) . 3_554 ?
Mo6 Mo1 Ti1 2.34(5) . 3_554 ?
Mo4 Mo1 Ti1 124.72(3) 1_545 3_554 ?
Mo5 Mo1 Ti1 123.63(3) 6_665 3_554 ?
Mo3 Mo1 Ti1 65.09(2) . 3_554 ?
O3 Mo1 Eu1 47.87(9) 6_666 2_645 ?
O4 Mo1 Eu1 130.23(13) 6_666 2_645 ?
O2 Mo1 Eu1 135.67(10) 6_566 2_645 ?
O1 Mo1 Eu1 43.74(9) 6_666 2_645 ?
O5 Mo1 Eu1 73.11(9) 6_666 2_645 ?
Mo2 Mo1 Eu1 130.957(16) . 2_645 ?
Mo6 Mo1 Eu1 160.92(3) . 2_645 ?
Mo4 Mo1 Eu1 71.714(11) 1_545 2_645 ?
Mo5 Mo1 Eu1 74.725(11) 6_665 2_645 ?
Mo3 Mo1 Eu1 133.010(14) . 2_645 ?
Ti1 Mo1 Eu1 159.04(3) 3_554 2_645 ?
O6 Mo2 O4 90.28(15) 4_654 6_666 ?
O6 Mo2 O8 93.77(13) 4_654 2_545 ?
O4 Mo2 O8 171.12(14) 6_666 2_545 ?
O6 Mo2 O7 173.83(12) 4_654 . ?
O4 Mo2 O7 86.20(15) 6_666 . ?
O8 Mo2 O7 89.04(13) 2_545 . ?
O6 Mo2 O1 86.95(12) 4_654 3_554 ?
O4 Mo2 O1 82.81(13) 6_666 3_554 ?
O8 Mo2 O1 89.50(12) 2_545 3_554 ?
O7 Mo2 O1 87.58(12) . 3_554 ?
O6 Mo2 Mo1 91.77(9) 4_654 . ?
O4 Mo2 Mo1 47.59(10) 6_666 . ?
O8 Mo2 Mo1 139.97(9) 2_545 . ?
O7 Mo2 Mo1 89.60(9) . . ?
O1 Mo2 Mo1 130.39(9) 3_554 . ?
O6 Mo2 Mo6 132.12(10) 4_654 . ?
O4 Mo2 Mo6 41.86(13) 6_666 . ?
O8 Mo2 Mo6 133.30(10) 2_545 . ?
O7 Mo2 Mo6 44.42(10) . . ?
O1 Mo2 Mo6 85.53(9) 3_554 . ?
Mo1 Mo2 Mo6 59.65(4) . . ?
O6 Mo2 Mo4 49.36(9) 4_654 1_545 ?
O4 Mo2 Mo4 93.94(11) 6_666 1_545 ?
O8 Mo2 Mo4 94.69(9) 2_545 1_545 ?
O7 Mo2 Mo4 135.91(9) . 1_545 ?
O1 Mo2 Mo4 136.26(9) 3_554 1_545 ?
Mo1 Mo2 Mo4 60.434(16) . 1_545 ?
Mo6 Mo2 Mo4 120.08(4) . 1_545 ?
O6 Mo2 Mo5 93.89(9) 4_654 2_545 ?
O4 Mo2 Mo5 139.27(10) 6_666 2_545 ?
O8 Mo2 Mo5 48.34(9) 2_545 2_545 ?
O7 Mo2 Mo5 92.08(9) . 2_545 ?
O1 Mo2 Mo5 137.83(9) 3_554 2_545 ?
Mo1 Mo2 Mo5 91.751(15) . 2_545 ?
Mo6 Mo2 Mo5 122.01(3) . 2_545 ?
Mo4 Mo2 Mo5 60.277(12) 1_545 2_545 ?
O6 Mo2 Mo3 137.92(9) 4_654 . ?
O4 Mo2 Mo3 92.83(12) 6_666 . ?
O8 Mo2 Mo3 89.46(9) 2_545 . ?
O7 Mo2 Mo3 47.49(9) . . ?
O1 Mo2 Mo3 135.07(9) 3_554 . ?
Mo1 Mo2 Mo3 61.311(13) . . ?
Mo6 Mo2 Mo3 63.61(3) . . ?
Mo4 Mo2 Mo3 88.564(14) 1_545 . ?
Mo5 Mo2 Mo3 58.408(15) 2_545 . ?
O6 Mo2 Ti1 133.80(9) 4_654 3_554 ?
O4 Mo2 Ti1 43.96(12) 6_666 3_554 ?
O8 Mo2 Ti1 130.58(10) 2_545 3_554 ?
O7 Mo2 Ti1 42.27(9) . 3_554 ?
O1 Mo2 Ti1 81.99(9) 3_554 3_554 ?
Mo1 Mo2 Ti1 63.89(3) . 3_554 ?
Mo6 Mo2 Ti1 4.25(5) . 3_554 ?
Mo4 Mo2 Ti1 124.32(3) 1_545 3_554 ?
Mo5 Mo2 Ti1 123.55(3) 2_545 3_554 ?
Mo3 Mo2 Ti1 65.32(3) . 3_554 ?
O6 Mo2 Eu1 58.65(9) 4_654 7_656 ?
O4 Mo2 Eu1 48.24(12) 6_666 7_656 ?
O8 Mo2 Eu1 128.46(9) 2_545 7_656 ?
O7 Mo2 Eu1 115.42(9) . 7_656 ?
O1 Mo2 Eu1 50.36(9) 3_554 7_656 ?
Mo1 Mo2 Eu1 87.559(13) . 7_656 ?
Mo6 Mo2 Eu1 80.92(3) . 7_656 ?
Mo4 Mo2 Eu1 96.130(13) 1_545 7_656 ?
Mo5 Mo2 Eu1 152.477(15) 2_545 7_656 ?
Mo3 Mo2 Eu1 140.952(16) . 7_656 ?
Ti1 Mo2 Eu1 80.49(2) 3_554 7_656 ?
O9 Mo3 O7 168.78(12) 1_554 . ?
O9 Mo3 O2 88.08(13) 1_554 6_566 ?
O7 Mo3 O2 81.66(13) . 6_566 ?
O9 Mo3 O10 101.20(12) 1_554 1_554 ?
O7 Mo3 O10 88.50(12) . 1_554 ?
O2 Mo3 O10 168.55(13) 6_566 1_554 ?
O9 Mo3 O3 82.76(12) 1_554 1_554 ?
O7 Mo3 O3 91.60(12) . 1_554 ?
O2 Mo3 O3 83.94(13) 6_566 1_554 ?
O10 Mo3 O3 90.53(12) 1_554 1_554 ?
O9 Mo3 Mo4 50.57(9) 1_554 5_665 ?
O7 Mo3 Mo4 139.41(9) . 5_665 ?
O2 Mo3 Mo4 138.65(10) 6_566 5_665 ?
O10 Mo3 Mo4 50.92(8) 1_554 5_665 ?
O3 Mo3 Mo4 89.23(8) 1_554 5_665 ?
O9 Mo3 Mo5 97.29(8) 1_554 2_545 ?
O7 Mo3 Mo5 93.32(9) . 2_545 ?
O2 Mo3 Mo5 136.91(10) 6_566 2_545 ?
O10 Mo3 Mo5 49.14(9) 1_554 2_545 ?
O3 Mo3 Mo5 139.12(9) 1_554 2_545 ?
Mo4 Mo3 Mo5 61.802(13) 5_665 2_545 ?
O9 Mo3 Mo5 47.67(8) 1_554 6_665 ?
O7 Mo3 Mo5 136.70(9) . 6_665 ?
O2 Mo3 Mo5 91.64(9) 6_566 6_665 ?
O10 Mo3 Mo5 99.56(9) 1_554 6_665 ?
O3 Mo3 Mo5 130.40(9) 1_554 6_665 ?
Mo4 Mo3 Mo5 62.708(13) 5_665 6_665 ?
Mo5 Mo3 Mo5 63.266(14) 2_545 6_665 ?
O9 Mo3 Mo2 137.66(9) 1_554 . ?
O7 Mo3 Mo2 46.70(9) . . ?
O2 Mo3 Mo2 87.04(11) 6_566 . ?
O10 Mo3 Mo2 90.47(9) 1_554 . ?
O3 Mo3 Mo2 138.23(8) 1_554 . ?
Mo4 Mo3 Mo2 122.429(18) 5_665 . ?
Mo5 Mo3 Mo2 60.637(13) 2_545 . ?
Mo5 Mo3 Mo2 90.463(14) 6_665 . ?
O9 Mo3 Mo1 89.72(9) 1_554 . ?
O7 Mo3 Mo1 86.45(9) . . ?
O2 Mo3 Mo1 46.09(10) 6_566 . ?
O10 Mo3 Mo1 139.46(9) 1_554 . ?
O3 Mo3 Mo1 129.78(9) 1_554 . ?
Mo4 Mo3 Mo1 122.767(16) 5_665 . ?
Mo5 Mo3 Mo1 91.037(14) 2_545 . ?
Mo5 Mo3 Mo1 60.073(13) 6_665 . ?
Mo2 Mo3 Mo1 57.899(12) . . ?
O9 Mo3 Mo6 128.68(9) 1_554 . ?
O7 Mo3 Mo6 41.34(10) . . ?
O2 Mo3 Mo6 40.61(10) 6_566 . ?
O10 Mo3 Mo6 129.84(9) 1_554 . ?
O3 Mo3 Mo6 90.80(9) 1_554 . ?
Mo4 Mo3 Mo6 179.24(4) 5_665 . ?
Mo5 Mo3 Mo6 118.55(4) 2_545 . ?
Mo5 Mo3 Mo6 116.75(4) 6_665 . ?
Mo2 Mo3 Mo6 57.91(4) . . ?
Mo1 Mo3 Mo6 56.71(4) . . ?
O9 Mo3 Ti1 129.32(9) 1_554 3_554 ?
O7 Mo3 Ti1 40.15(9) . 3_554 ?
O2 Mo3 Ti1 41.55(10) 6_566 3_554 ?
O10 Mo3 Ti1 128.20(9) 1_554 3_554 ?
O3 Mo3 Ti1 85.89(9) 1_554 3_554 ?
Mo4 Mo3 Ti1 175.05(3) 5_665 3_554 ?
Mo5 Mo3 Ti1 121.96(3) 2_545 3_554 ?
Mo5 Mo3 Ti1 121.41(3) 6_665 3_554 ?
Mo2 Mo3 Ti1 61.49(3) . 3_554 ?
Mo1 Mo3 Ti1 61.48(3) . 3_554 ?
Mo6 Mo3 Ti1 5.16(3) . 3_554 ?
O9 Mo4 O5 86.05(13) 5_666 5_666 ?
O9 Mo4 O10 100.78(12) 5_666 5_666 ?
O5 Mo4 O10 95.46(12) 5_666 5_666 ?
O9 Mo4 O1 171.07(12) 5_666 6_676 ?
O5 Mo4 O1 88.57(13) 5_666 6_676 ?
O10 Mo4 O1 86.82(12) 5_666 6_676 ?
O9 Mo4 O6 86.97(12) 5_666 4_664 ?
O5 Mo4 O6 79.99(12) 5_666 4_664 ?
O10 Mo4 O6 170.79(12) 5_666 4_664 ?
O1 Mo4 O6 85.08(12) 6_676 4_664 ?
O9 Mo4 Mo3 49.97(8) 5_666 5_665 ?
O5 Mo4 Mo3 95.61(9) 5_666 5_665 ?
O10 Mo4 Mo3 51.10(9) 5_666 5_665 ?
O1 Mo4 Mo3 137.90(9) 6_676 5_665 ?
O6 Mo4 Mo3 136.93(9) 4_664 5_665 ?
O9 Mo4 Mo5 95.98(8) 5_666 6_675 ?
O5 Mo4 Mo5 143.87(9) 5_666 6_675 ?
O10 Mo4 Mo5 48.64(9) 5_666 6_675 ?
O1 Mo4 Mo5 92.57(8) 6_676 6_675 ?
O6 Mo4 Mo5 136.09(8) 4_664 6_675 ?
Mo3 Mo4 Mo5 60.707(15) 5_665 6_675 ?
O9 Mo4 Mo1 136.45(8) 5_666 1_565 ?
O5 Mo4 Mo1 135.23(9) 5_666 1_565 ?
O10 Mo4 Mo1 89.89(9) 5_666 1_565 ?
O1 Mo4 Mo1 47.30(9) 6_676 1_565 ?
O6 Mo4 Mo1 87.82(8) 4_664 1_565 ?
Mo3 Mo4 Mo1 121.110(16) 5_665 1_565 ?
Mo5 Mo4 Mo1 60.435(13) 6_675 1_565 ?
O9 Mo4 Mo2 88.28(8) 5_666 1_565 ?
O5 Mo4 Mo2 125.70(9) 5_666 1_565 ?
O10 Mo4 Mo2 138.52(9) 5_666 1_565 ?
O1 Mo4 Mo2 89.08(9) 6_676 1_565 ?
O6 Mo4 Mo2 45.77(8) 4_664 1_565 ?
Mo3 Mo4 Mo2 120.390(16) 5_665 1_565 ?
Mo5 Mo4 Mo2 90.431(14) 6_675 1_565 ?
Mo1 Mo4 Mo2 58.525(13) 1_565 1_565 ?
O9 Mo4 Mo5 46.54(8) 5_666 2 ?
O5 Mo4 Mo5 132.33(9) 5_666 2 ?
O10 Mo4 Mo5 97.90(9) 5_666 2 ?
O1 Mo4 Mo5 137.58(9) 6_676 2 ?
O6 Mo4 Mo5 91.04(9) 4_664 2 ?
Mo3 Mo4 Mo5 60.480(12) 5_665 2 ?
Mo5 Mo4 Mo5 62.158(14) 6_675 2 ?
Mo1 Mo4 Mo5 90.414(14) 1_565 2 ?
Mo2 Mo4 Mo5 59.923(13) 1_565 2 ?
O9 Mo4 Ti1 87.51(9) 5_666 5_666 ?
O5 Mo4 Ti1 39.16(9) 5_666 5_666 ?
O10 Mo4 Ti1 133.64(9) 5_666 5_666 ?
O1 Mo4 Ti1 83.82(9) 6_676 5_666 ?
O6 Mo4 Ti1 40.92(8) 4_664 5_666 ?
Mo3 Mo4 Ti1 123.88(4) 5_665 5_666 ?
Mo5 Mo4 Ti1 175.41(4) 6_675 5_666 ?
Mo1 Mo4 Ti1 114.97(3) 1_565 5_666 ?
Mo2 Mo4 Ti1 86.69(3) 1_565 5_666 ?
Mo5 Mo4 Ti1 119.04(4) 2 5_666 ?
O9 Mo4 Mo6 82.40(9) 5_666 7_666 ?
O5 Mo4 Mo6 40.10(9) 5_666 7_666 ?
O10 Mo4 Mo6 135.47(9) 5_666 7_666 ?
O1 Mo4 Mo6 88.90(9) 6_676 7_666 ?
O6 Mo4 Mo6 40.09(8) 4_664 7_666 ?
Mo3 Mo4 Mo6 120.24(4) 5_665 7_666 ?
Mo5 Mo4 Mo6 175.77(3) 6_675 7_666 ?
Mo1 Mo4 Mo6 118.31(3) 1_565 7_666 ?
Mo2 Mo4 Mo6 85.62(3) 1_565 7_666 ?
Mo5 Mo4 Mo6 114.31(4) 2 7_666 ?
Ti1 Mo4 Mo6 5.20(3) 5_666 7_666 ?
O9 Mo5 O3 88.89(12) 6_566 1_554 ?
O9 Mo5 O10 170.56(12) 6_566 2_554 ?
O3 Mo5 O10 84.81(12) 1_554 2_554 ?
O9 Mo5 O8 88.96(12) 6_566 . ?
O3 Mo5 O8 90.70(12) 1_554 . ?
O10 Mo5 O8 84.11(13) 2_554 . ?
O9 Mo5 Mo3 137.16(9) 6_566 2 ?
O3 Mo5 Mo3 133.95(9) 1_554 2 ?
O10 Mo5 Mo3 49.52(9) 2_554 2 ?
O8 Mo5 Mo3 90.10(9) . 2 ?
O9 Mo5 Mo3 48.18(8) 6_566 6_565 ?
O3 Mo5 Mo3 92.75(9) 1_554 6_565 ?
O10 Mo5 Mo3 139.03(9) 2_554 6_565 ?
O8 Mo5 Mo3 136.86(9) . 6_565 ?
Mo3 Mo5 Mo3 116.734(14) 2 6_565 ?
O9 Mo5 Mo4 138.40(8) 6_566 6_575 ?
O3 Mo5 Mo4 90.08(9) 1_554 6_575 ?
O10 Mo5 Mo4 48.85(9) 2_554 6_575 ?
O8 Mo5 Mo4 132.64(9) . 6_575 ?
Mo3 Mo5 Mo4 57.492(12) 2 6_575 ?
Mo3 Mo5 Mo4 90.367(14) 6_565 6_575 ?
O9 Mo5 Mo1 90.96(8) 6_566 6_565 ?
O3 Mo5 Mo1 46.09(8) 1_554 6_565 ?
O10 Mo5 Mo1 89.73(8) 2_554 6_565 ?
O8 Mo5 Mo1 136.77(9) . 6_565 ?
Mo3 Mo5 Mo1 117.503(16) 2 6_565 ?
Mo3 Mo5 Mo1 61.232(12) 6_565 6_565 ?
Mo4 Mo5 Mo1 60.041(15) 6_575 6_565 ?
O9 Mo5 Mo2 88.87(8) 6_566 2 ?
O3 Mo5 Mo2 137.04(8) 1_554 2 ?
O10 Mo5 Mo2 90.96(8) 2_554 2 ?
O8 Mo5 Mo2 46.37(9) . 2 ?
Mo3 Mo5 Mo2 60.955(13) 2 2 ?
Mo3 Mo5 Mo2 116.601(15) 6_565 2 ?
Mo4 Mo5 Mo2 118.438(17) 6_575 2 ?
Mo1 Mo5 Mo2 176.853(17) 6_565 2 ?
O9 Mo5 Mo4 47.56(9) 6_566 2_545 ?
O3 Mo5 Mo4 136.17(9) 1_554 2_545 ?
O10 Mo5 Mo4 139.01(9) 2_554 2_545 ?
O8 Mo5 Mo4 92.84(9) . 2_545 ?
Mo3 Mo5 Mo4 89.743(14) 2 2_545 ?
Mo3 Mo5 Mo4 56.812(12) 6_565 2_545 ?
Mo4 Mo5 Mo4 117.842(14) 6_575 2_545 ?
Mo1 Mo5 Mo4 118.032(15) 6_565 2_545 ?
Mo2 Mo5 Mo4 59.800(12) 2 2_545 ?
O9 Mo5 Mo5 93.42(9) 6_566 5_565 ?
O3 Mo5 Mo5 134.88(9) 1_554 5_565 ?
O10 Mo5 Mo5 96.00(9) 2_554 5_565 ?
O8 Mo5 Mo5 134.36(9) . 5_565 ?
Mo3 Mo5 Mo5 58.620(14) 2 5_565 ?
Mo3 Mo5 Mo5 58.115(16) 6_565 5_565 ?
Mo4 Mo5 Mo5 59.680(13) 6_575 5_565 ?
Mo1 Mo5 Mo5 88.797(17) 6_565 5_565 ?
Mo2 Mo5 Mo5 88.078(17) 2 5_565 ?
Mo4 Mo5 Mo5 58.162(14) 2_545 5_565 ?
Ti1 Mo6 O4 138.3(4) 3_554 6_666 ?
Ti1 Mo6 O2 120.5(4) 3_554 6_566 ?
O4 Mo6 O2 95.31(18) 6_666 6_566 ?
Ti1 Mo6 O7 106.4(4) 3_554 . ?
O4 Mo6 O7 93.56(18) 6_666 . ?
O2 Mo6 O7 89.33(15) 6_566 . ?
Ti1 Mo6 O6 62.8(4) 3_554 6_566 ?
O4 Mo6 O6 95.93(16) 6_666 6_566 ?
O2 Mo6 O6 95.04(15) 6_566 6_566 ?
O7 Mo6 O6 169.13(18) . 6_566 ?
Ti1 Mo6 O5 51.2(4) 3_554 3_554 ?
O4 Mo6 O5 92.98(16) 6_666 3_554 ?
O2 Mo6 O5 171.51(18) 6_566 3_554 ?
O7 Mo6 O5 91.95(14) . 3_554 ?
O6 Mo6 O5 82.29(14) 6_566 3_554 ?
Ti1 Mo6 O8 41.0(3) 3_554 . ?
O4 Mo6 O8 176.70(17) 6_666 . ?
O2 Mo6 O8 83.79(15) 6_566 . ?
O7 Mo6 O8 89.61(14) . . ?
O6 Mo6 O8 81.00(14) 6_566 . ?
O5 Mo6 O8 87.83(15) 3_554 . ?
Ti1 Mo6 Mo1 159.7(5) 3_554 . ?
O4 Mo6 Mo1 47.42(12) 6_666 . ?
O2 Mo6 Mo1 47.91(12) 6_566 . ?
O7 Mo6 Mo1 91.06(12) . . ?
O6 Mo6 Mo1 99.26(11) 6_566 . ?
O5 Mo6 Mo1 140.41(12) 3_554 . ?
O8 Mo6 Mo1 131.67(11) . . ?
Ti1 Mo6 Mo2 141.1(5) 3_554 . ?
O4 Mo6 Mo2 46.44(13) 6_666 . ?
O2 Mo6 Mo2 90.93(13) 6_566 . ?
O7 Mo6 Mo2 47.22(11) . . ?
O6 Mo6 Mo2 142.33(12) 6_566 . ?
O5 Mo6 Mo2 96.10(11) 3_554 . ?
O8 Mo6 Mo2 136.65(11) . . ?
Mo1 Mo6 Mo2 58.99(5) . . ?
Ti1 Mo6 Mo3 128.0(3) 3_554 . ?
O4 Mo6 Mo3 91.89(14) 6_666 . ?
O2 Mo6 Mo3 45.11(11) 6_566 . ?
O7 Mo6 Mo3 44.56(10) . . ?
O6 Mo6 Mo3 140.01(12) 6_566 . ?
O5 Mo6 Mo3 136.47(11) 3_554 . ?
O8 Mo6 Mo3 89.72(9) . . ?
Mo1 Mo6 Mo3 59.28(4) . . ?
Mo2 Mo6 Mo3 58.48(4) . . ?
Ti1 Mo6 Mo4 47.0(3) 3_554 7_656 ?
O4 Mo6 Mo4 92.73(13) 6_666 7_656 ?
O2 Mo6 Mo4 136.64(13) 6_566 7_656 ?
O7 Mo6 Mo4 132.60(12) . 7_656 ?
O6 Mo6 Mo4 41.69(9) 6_566 7_656 ?
O5 Mo6 Mo4 40.80(9) 3_554 7_656 ?
O8 Mo6 Mo4 85.79(11) . 7_656 ?
Mo1 Mo6 Mo4 125.87(5) . 7_656 ?
Mo2 Mo6 Mo4 123.87(5) . 7_656 ?
Mo3 Mo6 Mo4 174.78(7) . 7_656 ?
Ti1 Mo6 Eu1 65.9(4) 3_554 . ?
O4 Mo6 Eu1 128.93(13) 6_666 . ?
O2 Mo6 Eu1 58.96(12) 6_566 . ?
O7 Mo6 Eu1 125.79(11) . . ?
O6 Mo6 Eu1 50.11(9) 6_566 . ?
O5 Mo6 Eu1 113.96(12) 3_554 . ?
O8 Mo6 Eu1 47.98(10) . . ?
Mo1 Mo6 Eu1 95.68(5) . . ?
Mo2 Mo6 Eu1 149.88(7) . . ?
Mo3 Mo6 Eu1 95.70(4) . . ?
Mo4 Mo6 Eu1 83.26(4) 7_656 . ?
Mo6 Ti1 O5 120.1(4) 3 . ?
Mo6 Ti1 O8 131.8(4) 3 3 ?
O5 Ti1 O8 102.42(17) . 3 ?
Mo6 Ti1 O6 107.5(4) 3 8_557 ?
O5 Ti1 O6 91.76(15) . 8_557 ?
O8 Ti1 O6 91.66(16) 3 8_557 ?
Mo6 Ti1 O7 63.9(4) 3 3 ?
O5 Ti1 O7 94.07(14) . 3 ?
O8 Ti1 O7 93.36(14) 3 3 ?
O6 Ti1 O7 171.32(17) 8_557 3 ?
Mo6 Ti1 O2 51.1(4) 3 8_557 ?
O5 Ti1 O2 171.01(18) . 8_557 ?
O8 Ti1 O2 85.16(15) 3 8_557 ?
O6 Ti1 O2 92.85(14) 8_557 8_557 ?
O7 Ti1 O2 80.53(14) 3 8_557 ?
Mo6 Ti1 O4 35.2(3) 3 8_657 ?
O5 Ti1 O4 90.48(15) . 8_657 ?
O8 Ti1 O4 166.65(16) 3 8_657 ?
O6 Ti1 O4 91.40(15) 8_557 8_657 ?
O7 Ti1 O4 82.13(15) 3 8_657 ?
O2 Ti1 O4 81.70(16) 8_557 8_657 ?
Mo6 Ti1 Mo4 127.8(3) 3 5_666 ?
O5 Ti1 Mo4 45.38(10) . 5_666 ?
O8 Ti1 Mo4 97.63(12) 3 5_666 ?
O6 Ti1 Mo4 46.49(10) 8_557 5_666 ?
O7 Ti1 Mo4 139.37(11) 3 5_666 ?
O2 Ti1 Mo4 139.18(11) 8_557 5_666 ?
O4 Ti1 Mo4 93.90(11) 8_657 5_666 ?
Mo6 Ti1 Mo2 34.6(4) 3 3 ?
O5 Ti1 Mo2 91.62(12) . 3 ?
O8 Ti1 Mo2 133.82(11) 3 3 ?
O6 Ti1 Mo2 132.12(12) 8_557 3 ?
O7 Ti1 Mo2 41.35(10) 3 3 ?
O2 Ti1 Mo2 79.57(12) 8_557 3 ?
O4 Ti1 Mo2 40.82(11) 8_657 3 ?
Mo4 Ti1 Mo2 122.01(5) 5_666 3 ?
Mo6 Ti1 Mo1 18.0(4) 3 3 ?
O5 Ti1 Mo1 131.06(13) . 3 ?
O8 Ti1 Mo1 126.24(11) 3 3 ?
O6 Ti1 Mo1 91.78(11) 8_557 3 ?
O7 Ti1 Mo1 79.54(11) 3 3 ?
O2 Ti1 Mo1 41.08(11) 8_557 3 ?
O4 Ti1 Mo1 40.65(10) 8_657 3 ?
Mo4 Ti1 Mo1 122.10(4) 5_666 3 ?
Mo2 Ti1 Mo1 52.42(3) 3 3 ?
Mo6 Ti1 Mo3 46.9(3) 3 3 ?
O5 Ti1 Mo3 133.75(12) . 3 ?
O8 Ti1 Mo3 87.86(10) 3 3 ?
O6 Ti1 Mo3 133.41(12) 8_557 3 ?
O7 Ti1 Mo3 39.90(9) 3 3 ?
O2 Ti1 Mo3 40.66(10) 8_557 3 ?
O4 Ti1 Mo3 80.61(12) 8_657 3 ?
Mo4 Ti1 Mo3 174.50(7) 5_666 3 ?
Mo2 Ti1 Mo3 53.18(3) 3 3 ?
Mo1 Ti1 Mo3 53.43(3) 3 3 ?
Mo6 Ti1 Eu1 108.9(4) 3 3 ?
O5 Ti1 Eu1 126.85(13) . 3 ?
O8 Ti1 Eu1 50.10(11) 3 3 ?
O6 Ti1 Eu1 52.93(10) 8_557 3 ?
O7 Ti1 Eu1 126.73(10) 3 3 ?
O2 Ti1 Eu1 61.82(11) 8_557 3 ?
O4 Ti1 Eu1 123.76(11) 8_657 3 ?
Mo4 Ti1 Eu1 88.94(4) 5_666 3 ?
Mo2 Ti1 Eu1 141.29(6) 3 3 ?
Mo1 Ti1 Eu1 92.70(4) 3 3 ?
Mo3 Ti1 Eu1 94.37(3) 3 3 ?
Mo1 O1 Mo4 84.00(12) 6_566 6_576 ?
Mo1 O1 Mo2 134.38(16) 6_566 3 ?
Mo4 O1 Mo2 132.08(15) 6_576 3 ?
Mo1 O1 Eu1 103.95(12) 6_566 5_666 ?
Mo4 O1 Eu1 109.15(13) 6_576 5_666 ?
Mo2 O1 Eu1 90.34(11) 3 5_666 ?
Mo6 O2 Mo1 87.57(17) 6_666 6_666 ?
Mo6 O2 Mo3 94.28(16) 6_666 6_666 ?
Mo1 O2 Mo3 86.09(14) 6_666 6_666 ?
Mo6 O2 Ti1 8.45(5) 6_666 8_657 ?
Mo1 O2 Ti1 95.46(16) 6_666 8_657 ?
Mo3 O2 Ti1 97.79(15) 6_666 8_657 ?
Mo6 O2 Eu1 146.77(18) 6_666 2_646 ?
Mo1 O2 Eu1 125.35(14) 6_666 2_646 ?
Mo3 O2 Eu1 84.72(11) 6_666 2_646 ?
Ti1 O2 Eu1 139.15(16) 8_657 2_646 ?
Mo1 O3 Mo5 85.94(12) 6_566 1_556 ?
Mo1 O3 Mo3 133.91(16) 6_566 1_556 ?
Mo5 O3 Mo3 130.45(15) 1_556 1_556 ?
Mo1 O3 Eu1 99.97(12) 6_566 5_666 ?
Mo5 O3 Eu1 110.09(12) 1_556 5_666 ?
Mo3 O3 Eu1 92.77(11) 1_556 5_666 ?
Mo6 O4 Mo1 89.81(18) 6_566 6_566 ?
Mo6 O4 Mo2 91.7(2) 6_566 6_566 ?
Mo1 O4 Mo2 84.74(14) 6_566 6_566 ?
Mo6 O4 Ti1 6.46(6) 6_566 8_557 ?
Mo1 O4 Ti1 95.51(18) 6_566 8_557 ?
Mo2 O4 Ti1 95.22(19) 6_566 8_557 ?
Mo6 O4 Eu1 132.21(18) 6_566 4_565 ?
Mo1 O4 Eu1 137.8(2) 6_566 4_565 ?
Mo2 O4 Eu1 96.08(13) 6_566 4_565 ?
Ti1 O4 Eu1 126.24(16) 8_557 4_565 ?
Ti1 O5 Mo6 8.76(5) . 3 ?
Ti1 O5 Mo4 95.46(14) . 5_666 ?
Mo6 O5 Mo4 99.10(14) 3 5_666 ?
Ti1 O5 Mo1 135.55(18) . 6_566 ?
Mo6 O5 Mo1 128.96(17) 3 6_566 ?
Mo4 O5 Mo1 125.65(15) 5_666 6_566 ?
Ti1 O6 Mo2 177.45(19) 8_657 4_655 ?
Ti1 O6 Mo6 9.68(5) 8_657 6_666 ?
Mo2 O6 Mo6 171.78(19) 4_655 6_666 ?
Ti1 O6 Mo4 92.59(13) 8_657 4_665 ?
Mo2 O6 Mo4 84.87(12) 4_655 4_665 ?
Mo6 O6 Mo4 98.22(13) 6_666 4_665 ?
Ti1 O6 Eu1 95.77(12) 8_657 6_666 ?
Mo2 O6 Eu1 85.79(10) 4_655 6_666 ?
Mo6 O6 Eu1 97.50(12) 6_666 6_666 ?
Mo4 O6 Eu1 132.57(13) 4_665 6_666 ?
Mo6 O7 Mo2 88.36(15) . . ?
Mo6 O7 Mo3 94.10(14) . . ?
Mo2 O7 Mo3 85.81(12) . . ?
Mo6 O7 Ti1 9.62(5) . 3_554 ?
Mo2 O7 Ti1 96.38(15) . 3_554 ?
Mo3 O7 Ti1 99.96(14) . 3_554 ?
Mo6 O7 Eu1 157.09(17) . 2_545 ?
Mo2 O7 Eu1 107.25(13) . 2_545 ?
Mo3 O7 Eu1 103.48(13) . 2_545 ?
Ti1 O7 Eu1 147.63(16) 3_554 2_545 ?
Ti1 O8 Mo2 128.16(17) 3_554 2 ?
Ti1 O8 Mo5 134.76(18) 3_554 . ?
Mo2 O8 Mo5 85.29(12) 2 . ?
Ti1 O8 Mo6 7.17(5) 3_554 . ?
Mo2 O8 Mo6 135.25(17) 2 . ?
Mo5 O8 Mo6 129.30(16) . . ?
Ti1 O8 Eu1 99.08(14) 3_554 . ?
Mo2 O8 Eu1 98.62(12) 2 . ?
Mo5 O8 Eu1 105.23(12) . . ?
Mo6 O8 Eu1 97.72(12) . . ?
Mo5 O9 Mo3 84.15(11) 6_666 1_556 ?
Mo5 O9 Mo4 85.90(11) 6_666 5_666 ?
Mo3 O9 Mo4 79.45(11) 1_556 5_666 ?
Mo5 O9 Eu1 139.61(15) 6_666 5_666 ?
Mo3 O9 Eu1 102.61(12) 1_556 5_666 ?
Mo4 O9 Eu1 134.45(14) 5_666 5_666 ?
Mo5 O10 Mo4 82.52(11) 2_546 5_666 ?
Mo5 O10 Mo3 81.34(11) 2_546 1_556 ?
Mo4 O10 Mo3 77.98(11) 5_666 1_556 ?
Mo5 O10 Eu1 110.35(12) 2_546 2_546 ?
Mo4 O10 Eu1 166.19(15) 5_666 2_546 ?
Mo3 O10 Eu1 98.51(11) 1_556 2_546 ?
Mo5 O10 Eu1 105.96(12) 2_546 6_566 ?
Mo4 O10 Eu1 100.56(11) 5_666 6_566 ?
Mo3 O10 Eu1 172.39(15) 1_556 6_566 ?
Eu1 O10 Eu1 81.13(9) 2_546 6_566 ?

loop_
_geom_bond_atom_site_label_1
_geom_bond_atom_site_label_2
_geom_bond_distance
_geom_bond_site_symmetry_2
_geom_bond_publ_flag
Eu1 O9 2.498(3) 5_666 ?
Eu1 O4 2.561(4) 4_564 ?
Eu1 O7 2.565(3) 2 ?
Eu1 O1 2.629(3) 5_666 ?
Eu1 O10 2.693(3) 2_554 ?
Eu1 O3 2.778(3) 5_666 ?
Eu1 O8 2.832(3) . ?
Eu1 O10 2.881(3) 6_666 ?
Eu1 O6 2.923(3) 6_566 ?
Eu1 O2 3.082(4) 2_654 ?
Eu1 Mo2 3.4137(5) 7_666 ?
Eu1 Mo3 3.5530(5) 5_665 ?
Mo1 O3 1.994(3) 6_666 ?
Mo1 O4 2.000(4) 6_666 ?
Mo1 O2 2.017(4) 6_566 ?
Mo1 O1 2.032(3) 6_666 ?
Mo1 O5 2.098(3) 6_666 ?
Mo1 Mo2 2.6967(5) . ?
Mo1 Mo6 2.715(2) . ?
Mo1 Mo4 2.7502(7) 1_545 ?
Mo1 Mo5 2.7611(5) 6_665 ?
Mo1 Mo3 2.7926(5) . ?
Mo1 Ti1 3.055(2) 3_554 ?
Mo1 Eu1 3.6898(5) 2_645 ?
Mo2 O6 1.990(3) 4_654 ?
Mo2 O4 2.002(4) 6_666 ?
Mo2 O8 2.012(3) 2_545 ?
Mo2 O7 2.028(3) . ?
Mo2 O1 2.162(3) 3_554 ?
Mo2 Mo6 2.761(2) . ?
Mo2 Mo4 2.7666(5) 1_545 ?
Mo2 Mo5 2.7700(5) 2_545 ?
Mo2 Mo3 2.7786(5) . ?
Mo2 Ti1 3.050(2) 3_554 ?
Mo2 Eu1 3.4137(5) 7_656 ?
Mo3 O9 2.039(3) 1_554 ?
Mo3 O7 2.054(3) . ?
Mo3 O2 2.074(3) 6_566 ?
Mo3 O10 2.083(3) 1_554 ?
Mo3 O3 2.084(3) 1_554 ?
Mo3 Mo4 2.6178(5) 5_665 ?
Mo3 Mo5 2.7073(7) 2_545 ?
Mo3 Mo5 2.7220(5) 6_665 ?
Mo3 Mo6 2.9197(17) . ?
Mo3 Ti1 3.1538(16) 3_554 ?
Mo4 O9 2.057(3) 5_666 ?
Mo4 O5 2.076(3) 5_666 ?
Mo4 O10 2.078(3) 5_666 ?
Mo4 O1 2.078(3) 6_676 ?
Mo4 O6 2.108(3) 4_664 ?
Mo4 Mo3 2.6178(5) 5_665 ?
Mo4 Mo5 2.7358(5) 6_675 ?
Mo4 Mo1 2.7502(7) 1_565 ?
Mo4 Mo2 2.7666(5) 1_565 ?
Mo4 Mo5 2.7799(5) 2 ?
Mo4 Ti1 2.9030(15) 5_666 ?
Mo4 Mo6 3.1364(18) 7_666 ?
Mo5 O9 2.023(3) 6_566 ?
Mo5 O3 2.056(3) 1_554 ?
Mo5 O10 2.071(3) 2_554 ?
Mo5 O8 2.077(3) . ?
Mo5 Mo3 2.7073(6) 2 ?
Mo5 Mo3 2.7220(5) 6_565 ?
Mo5 Mo4 2.7358(5) 6_575 ?
Mo5 Mo1 2.7611(5) 6_565 ?
Mo5 Mo2 2.7700(5) 2 ?
Mo5 Mo4 2.7799(5) 2_545 ?
Mo5 Mo5 2.8475(7) 5_565 ?
Mo6 Ti1 0.3599(13) 3_554 ?
Mo6 O4 1.844(5) 6_666 ?
Mo6 O2 1.906(4) 6_566 ?
Mo6 O7 1.934(4) . ?
Mo6 O6 2.041(3) 6_566 ?
Mo6 O5 2.046(4) 3_554 ?
Mo6 O8 2.148(4) . ?
Mo6 Mo4 3.1364(18) 7_656 ?
Ti1 Mo6 0.3599(13) 3 ?
Ti1 O5 1.842(3) . ?
Ti1 O8 1.891(3) 3 ?
Ti1 O6 1.903(3) 8_557 ?
Ti1 O7 2.064(4) 3 ?
Ti1 O2 2.111(4) 8_557 ?
Ti1 O4 2.126(5) 8_657 ?
Ti1 Mo4 2.9030(15) 5_666 ?
Ti1 Mo2 3.050(2) 3 ?
Ti1 Mo1 3.055(2) 3 ?
Ti1 Mo3 3.1538(16) 3 ?
Ti1 Eu1 3.6452(16) 3 ?
O1 Mo1 2.032(3) 6_566 ?
O1 Mo4 2.078(3) 6_576 ?
O1 Mo2 2.162(3) 3 ?
O1 Eu1 2.629(3) 5_666 ?
O2 Mo6 1.906(4) 6_666 ?
O2 Mo1 2.017(4) 6_666 ?
O2 Mo3 2.074(3) 6_666 ?
O2 Ti1 2.111(4) 8_657 ?
O2 Eu1 3.082(4) 2_646 ?
O3 Mo1 1.994(3) 6_566 ?
O3 Mo5 2.056(3) 1_556 ?
O3 Mo3 2.084(3) 1_556 ?
O3 Eu1 2.778(3) 5_666 ?
O4 Mo6 1.844(5) 6_566 ?
O4 Mo1 2.000(4) 6_566 ?
O4 Mo2 2.002(4) 6_566 ?
O4 Ti1 2.126(5) 8_557 ?
O4 Eu1 2.561(4) 4_565 ?
O5 Mo6 2.046(4) 3 ?
O5 Mo4 2.076(3) 5_666 ?
O5 Mo1 2.098(3) 6_566 ?
O6 Ti1 1.903(3) 8_657 ?
O6 Mo2 1.990(3) 4_655 ?
O6 Mo6 2.041(3) 6_666 ?
O6 Mo4 2.108(3) 4_665 ?
O6 Eu1 2.923(3) 6_666 ?
O7 Ti1 2.064(4) 3_554 ?
O7 Eu1 2.565(3) 2_545 ?
O8 Ti1 1.891(3) 3_554 ?
O8 Mo2 2.012(3) 2 ?
O9 Mo5 2.023(3) 6_666 ?
O9 Mo3 2.039(3) 1_556 ?
O9 Mo4 2.057(3) 5_666 ?
O9 Eu1 2.498(3) 5_666 ?
O10 Mo5 2.071(3) 2_546 ?
O10 Mo4 2.078(3) 5_666 ?
O10 Mo3 2.083(3) 1_556 ?
O10 Eu1 2.693(3) 2_546 ?
O10 Eu1 2.881(3) 6_566 ?
